data_4002235
loop_
_publ_author_name
'Guesdon, A.'
'Raveau, B.'

_publ_section_title
;
 A series of Mo(VI) monophosphates involving the lone pair cation Te(IV):
 A2 Te Mo2 O6 (P O4)2 (A = K, Rb, Tl, Cs) D
;
_journal_name_full 'Chemistry of Materials (1,1989-)'
_journal_page_first 2239
_journal_page_last 2243
_journal_volume 12
_journal_year 2000
_chemical_formula_sum 'Cs2 Mo2 O14 P2 Te'
_chemical_name_systematic 'Cs2 (Te Mo2 O6 (P O4)2)'
_space_group_IT_number 60
_symmetry_space_group_name_Hall '-P 2n 2ab'
_symmetry_space_group_name_H-M 'P b c n'
_cell_angle_alpha 90
_cell_angle_beta 90
_cell_angle_gamma 90
_cell_formula_units_Z 4
_cell_length_a 12.367
_cell_length_b 9.4907
_cell_length_c 11.515
_cell_volume 1351.533
_citation_journal_id_ASTM CMATEX
_cod_data_source_file Guesdon_CMATEX_2000_1144.cif
_cod_data_source_block Cs2Mo2O14P2Te1
_cod_original_formula_sum 'Cs2 Mo2 O14 P2 Te1'
_cod_database_code 4002235

loop_
_symmetry_equiv_pos_as_xyz
x,y,z
-x+1/2,-y+1/2,z+1/2
x+1/2,-y+1/2,-z
-x,y,-z+1/2
-x,-y,-z
x-1/2,y-1/2,-z-1/2
-x-1/2,y-1/2,z
x,-y,z-1/2

loop_
_atom_site_label
_atom_site_type_symbol
_atom_site_fract_x
_atom_site_fract_y
_atom_site_fract_z
_atom_site_occupancy
_atom_site_U_iso_or_equiv
Mo1 Mo+6 0.12183 0.23889 0.51931 1 0.0
O3 O-2 0.0966 0.4127 0.5384 1 0.0
O6 O-2 0.1562 0.0236 0.4612 1 0.0
O2 O-2 0.2724 0.2769 0.4565 1 0.0
O4 O-2 0.1617 0.1889 0.654 1 0.0
P1 P+5 0.1365 0.126 0.0019 1 0.0
Cs1 Cs+1 0.33601 0.03116 0.28706 1 0.0
Te1 Te+4 0 0.1178 0.25 1 0.0
O5 O-2 -0.03 0.1778 0.5522 1 0.0
O1 O-2 0.0732 0.245 0.344 1 0.0
O7 O-2 0.1333 0.1368 0.1348 1 0.0
